data_7714982
loop_
_publ_author_name
'Das, Namisha'
'Bora, Bidisha'
'Upadhyay, Aarti'
'Das, Dhananjay'
'Bera, Arpan'
'Goswami, Tridib K.'

_publ_section_title
;
 Cu(II) flavonoids as potential photochemotherapeutic agents.
;
_journal_issue 7
_journal_name_full 'Dalton transactions (Cambridge, England : 2003)'
_journal_page_first 3316
_journal_page_last 3329
_journal_paper_doi 10.1039/d3dt02663a
_journal_volume 53
_journal_year 2024
_chemical_formula_moiety 'C15 H8 F2 O3'
_chemical_formula_sum 'C15 H8 F2 O3'
_chemical_formula_weight 274.21
_space_group_crystal_system monoclinic
_space_group_IT_number 14
_space_group_name_Hall '-P 2ybc'
_space_group_name_H-M_alt 'P 1 21/c 1'
_atom_sites_solution_hydrogens mixed
_audit_creation_method SHELXL-2016/6
_audit_update_record
;
2024-01-06 deposited with the CCDC.	2024-01-12 downloaded from the CCDC.
;
_cell_angle_alpha 90
_cell_angle_beta 91.00
_cell_angle_gamma 90
_cell_formula_units_Z 4
_cell_length_a 10.7113(18)
_cell_length_b 15.507(2)
_cell_length_c 7.1679(10)
_cell_measurement_reflns_used 3166
_cell_measurement_temperature 296(2)
_cell_measurement_theta_max 28.71
_cell_measurement_theta_min 2.31
_cell_volume 1190.4(3)
_computing_cell_refinement 'Bruker SAINT'
_computing_data_collection 'Bruker APEX2'
_computing_data_reduction 'Bruker SAINT'
_computing_molecular_graphics 'Bruker SHELXTL'
_computing_publication_material 'Bruker SHELXTL'
_computing_structure_refinement 'SHELXL-2016/6 (Sheldrick, 2016)'
_computing_structure_solution 'SHELXT 2014/4 (Sheldrick, 2014)'
_diffrn_ambient_temperature 296(2)
_diffrn_measured_fraction_theta_full 0.993
_diffrn_measured_fraction_theta_max 0.939
_diffrn_measurement_device_type 'Bruker APEX-II CCD'
_diffrn_measurement_method '\f and \w scans'
_diffrn_radiation_type MoK\a
_diffrn_radiation_wavelength 0.71073
_diffrn_reflns_av_R_equivalents 0.0427
_diffrn_reflns_av_unetI/netI 0.0490
_diffrn_reflns_Laue_measured_fraction_full 0.993
_diffrn_reflns_Laue_measured_fraction_max 0.939
_diffrn_reflns_limit_h_max 14
_diffrn_reflns_limit_h_min -9
_diffrn_reflns_limit_k_max 18
_diffrn_reflns_limit_k_min -20
_diffrn_reflns_limit_l_max 9
_diffrn_reflns_limit_l_min -9
_diffrn_reflns_number 5402
_diffrn_reflns_point_group_measured_fraction_full 0.993
_diffrn_reflns_point_group_measured_fraction_max 0.939
_diffrn_reflns_theta_full 25.242
_diffrn_reflns_theta_max 29.198
_diffrn_reflns_theta_min 3.131
_exptl_absorpt_coefficient_mu 0.127
_exptl_absorpt_correction_T_max 0.981
_exptl_absorpt_correction_T_min 0.975
_exptl_absorpt_correction_type multi-scan
_exptl_absorpt_process_details 'Bruker AXS SADABS program'
_exptl_crystal_colour colorless
_exptl_crystal_density_diffrn 1.530
_exptl_crystal_description block
_exptl_crystal_F_000 560
_exptl_crystal_size_max 0.180
_exptl_crystal_size_mid 0.140
_exptl_crystal_size_min 0.090
_refine_diff_density_max 0.440
_refine_diff_density_min -0.463
_refine_diff_density_rms 0.110
_refine_ls_extinction_coef 0.220(17)
_refine_ls_extinction_expression Fc^*^=kFc[1+0.001xFc^2^\l^3^/sin(2\q)]^-1/4^
_refine_ls_extinction_method 'SHELXL-2016/6 (Sheldrick 2016)'
_refine_ls_goodness_of_fit_ref 1.072
_refine_ls_hydrogen_treatment mixed
_refine_ls_matrix_type full
_refine_ls_number_parameters 186
_refine_ls_number_reflns 3028
_refine_ls_number_restraints 0
_refine_ls_restrained_S_all 1.072
_refine_ls_R_factor_all 0.0803
_refine_ls_R_factor_gt 0.0643
_refine_ls_shift/su_max 0.001
_refine_ls_shift/su_mean 0.000
_refine_ls_structure_factor_coef Fsqd
_refine_ls_weighting_details 'w=1/[\s^2^(Fo^2^)+(0.1108P)^2^] where P=(Fo^2^+2Fc^2^)/3'
_refine_ls_weighting_scheme calc
_refine_ls_wR_factor_gt 0.1613
_refine_ls_wR_factor_ref 0.1771
_reflns_Friedel_coverage 0.000
_reflns_number_gt 2193
_reflns_number_total 3028
_reflns_threshold_expression 'I > 2\s(I)'
_cod_data_source_file d3dt02663a2.cif
_cod_data_source_block MONO_a
_cod_depositor_comments 'Adding full bibliography for 7714980--7714982.cif.'
_cod_original_sg_symbol_H-M 'P 21/c'
_cod_database_code 7714982
_shelx_shelxl_version_number 2016/6
_shelx_space_group_comment
;
The symmetry employed for this shelxl refinement is uniquely defined
by the following loop, which should always be used as a source of
symmetry information in preference to the above space-group names.
They are only intended as comments.
;
_shelx_estimated_absorpt_t_min 0.977
_shelx_estimated_absorpt_t_max 0.989
_exptl_absorpt_special_details Sheldrick,G.M.,(2003)

loop_
_space_group_symop_operation_xyz
'x, y, z'
'-x, y+1/2, -z+1/2'
'-x, -y, -z'
'x, -y-1/2, z-1/2'

loop_
_atom_site_label
_atom_site_type_symbol
_atom_site_fract_x
_atom_site_fract_y
_atom_site_fract_z
_atom_site_U_iso_or_equiv
_atom_site_adp_type
_atom_site_occupancy
_atom_site_site_symmetry_order
_atom_site_calc_flag
_atom_site_refinement_flags_posn
_atom_site_refinement_flags_adp
_atom_site_refinement_flags_occupancy
_atom_site_disorder_assembly
_atom_site_disorder_group
F1 F 0.60902(12) 0.24764(9) 0.6984(3) 0.0955(5) Uani 1 1 d . . . . .
F2 F 0.60620(12) 0.54809(8) 0.7113(2) 0.0783(4) Uani 1 1 d . . . . .
O1 O 1.04998(9) 0.45245(8) 0.81072(15) 0.0450(3) Uani 1 1 d . . . . .
O2 O 0.76998(9) 0.36287(7) 0.48498(14) 0.0439(3) Uani 1 1 d . . . . .
O3 O 0.80852(11) 0.46140(8) 0.93501(15) 0.0476(3) Uani 1 1 d . . . . .
H3 H 0.867(3) 0.4812(16) 0.984(4) 0.085(8) Uiso 1 1 d . . . . .
C1 C 0.98862(13) 0.38886(8) 0.52468(19) 0.0337(3) Uani 1 1 d . . . . .
C2 C 0.88931(13) 0.35897(9) 0.4212(2) 0.0364(3) Uani 1 1 d . . . . .
C3 C 0.90630(16) 0.32297(11) 0.2445(2) 0.0454(4) Uani 1 1 d . . . . .
H3A H 0.838223 0.302082 0.176066 0.055 Uiso 1 1 calc R U . . .
C4 C 1.02461(16) 0.31867(10) 0.1726(2) 0.0465(4) Uani 1 1 d . . . . .
H4 H 1.035977 0.295548 0.054376 0.056 Uiso 1 1 calc R U . . .
C5 C 1.12592(15) 0.34824(10) 0.2739(2) 0.0455(4) Uani 1 1 d . . . . .
H5 H 1.205608 0.344933 0.224876 0.055 Uiso 1 1 calc R U . . .
C6 C 1.10864(13) 0.38273(10) 0.4481(2) 0.0400(4) Uani 1 1 d . . . . .
H6 H 1.177379 0.402398 0.516819 0.048 Uiso 1 1 calc R U . . .
C7 C 0.96672(12) 0.42531(9) 0.70914(19) 0.0339(3) Uani 1 1 d . . . . .
C8 C 0.83732(12) 0.42840(10) 0.76677(19) 0.0371(3) Uani 1 1 d . . . . .
C9 C 0.74673(13) 0.39823(10) 0.6566(2) 0.0399(4) Uani 1 1 d . . . . .
C10 C 0.61331(13) 0.39785(12) 0.7047(2) 0.0477(4) Uani 1 1 d . . . . .
C11 C 0.54674(16) 0.47330(14) 0.7349(2) 0.0565(5) Uani 1 1 d . . . . .
C12 C 0.42336(17) 0.47394(19) 0.7862(3) 0.0718(7) Uani 1 1 d . . . . .
H12 H 0.381498 0.525747 0.804104 0.086 Uiso 1 1 calc R U . . .
C13 C 0.36397(18) 0.3972(2) 0.8100(3) 0.0805(8) Uani 1 1 d . . . . .
H13 H 0.281304 0.396853 0.847542 0.097 Uiso 1 1 calc R U . . .
C14 C 0.42381(19) 0.3206(2) 0.7796(3) 0.0826(8) Uani 1 1 d . . . . .
H14 H 0.382237 0.268410 0.793957 0.099 Uiso 1 1 calc R U . . .
C15 C 0.54785(17) 0.32250(15) 0.7270(3) 0.0651(6) Uani 1 1 d . . . . .

loop_
_atom_site_aniso_label
_atom_site_aniso_U_11
_atom_site_aniso_U_22
_atom_site_aniso_U_33
_atom_site_aniso_U_23
_atom_site_aniso_U_13
_atom_site_aniso_U_12
F1 0.0554(8) 0.0723(9) 0.1588(15) 0.0068(8) 0.0057(9) -0.0122(6)
F2 0.0610(8) 0.0712(8) 0.1027(10) -0.0142(7) 0.0003(7) 0.0154(6)
O1 0.0295(5) 0.0631(7) 0.0421(6) -0.0077(5) -0.0051(4) -0.0002(4)
O2 0.0293(5) 0.0591(7) 0.0434(6) -0.0105(5) -0.0020(4) -0.0031(4)
O3 0.0308(6) 0.0732(8) 0.0389(6) -0.0123(5) 0.0004(4) 0.0017(5)
C1 0.0311(7) 0.0329(7) 0.0371(7) 0.0019(5) 0.0015(5) 0.0019(5)
C2 0.0327(7) 0.0369(7) 0.0396(7) -0.0007(6) 0.0013(6) 0.0012(5)
C3 0.0481(9) 0.0449(8) 0.0433(8) -0.0074(6) -0.0009(7) -0.0046(6)
C4 0.0572(10) 0.0404(8) 0.0423(8) -0.0060(7) 0.0099(7) -0.0004(7)
C5 0.0412(8) 0.0452(9) 0.0505(9) -0.0011(7) 0.0131(7) 0.0037(6)
C6 0.0323(7) 0.0409(8) 0.0468(8) 0.0000(6) 0.0031(6) 0.0028(6)
C7 0.0278(6) 0.0368(7) 0.0370(7) 0.0022(6) -0.0021(5) 0.0018(5)
C8 0.0285(7) 0.0452(8) 0.0375(7) -0.0009(6) 0.0006(5) 0.0029(6)
C9 0.0297(7) 0.0504(9) 0.0396(7) -0.0041(6) 0.0003(6) 0.0025(6)
C10 0.0263(7) 0.0733(12) 0.0433(8) -0.0050(7) -0.0030(6) 0.0006(7)
C11 0.0375(8) 0.0854(13) 0.0464(9) -0.0106(9) -0.0035(7) 0.0119(8)
C12 0.0375(9) 0.1200(19) 0.0578(11) -0.0179(12) -0.0017(8) 0.0179(11)
C13 0.0280(8) 0.152(3) 0.0620(12) -0.0107(13) 0.0025(8) 0.0042(12)
C14 0.0406(10) 0.121(2) 0.0859(16) 0.0034(15) 0.0025(10) -0.0241(12)
C15 0.0346(9) 0.0821(14) 0.0785(13) -0.0002(11) -0.0021(8) -0.0059(9)

loop_
_atom_type_symbol
_atom_type_description
_atom_type_scat_dispersion_real
_atom_type_scat_dispersion_imag
_atom_type_scat_source
C C 0.0033 0.0016 'International Tables Vol C Tables 4.2.6.8 and 6.1.1.4'
H H 0.0000 0.0000 'International Tables Vol C Tables 4.2.6.8 and 6.1.1.4'
O O 0.0106 0.0060 'International Tables Vol C Tables 4.2.6.8 and 6.1.1.4'
F F 0.0171 0.0103 'International Tables Vol C Tables 4.2.6.8 and 6.1.1.4'

loop_
_geom_angle_atom_site_label_1
_geom_angle_atom_site_label_2
_geom_angle_atom_site_label_3
_geom_angle
_geom_angle_site_symmetry_1
_geom_angle_site_symmetry_3
_geom_angle_publ_flag
C2 O2 C9 120.18(11) . . ?
C8 O3 H3 111.0(19) . . ?
C2 C1 C6 118.17(13) . . ?
C2 C1 C7 119.12(12) . . ?
C6 C1 C7 122.71(13) . . ?
O2 C2 C1 121.80(13) . . ?
O2 C2 C3 117.26(13) . . ?
C1 C2 C3 120.95(14) . . ?
C4 C3 C2 119.54(15) . . ?
C4 C3 H3A 120.2 . . ?
C2 C3 H3A 120.2 . . ?
C5 C4 C3 120.61(14) . . ?
C5 C4 H4 119.7 . . ?
C3 C4 H4 119.7 . . ?
C4 C5 C6 119.50(14) . . ?
C4 C5 H5 120.2 . . ?
C6 C5 H5 120.2 . . ?
C5 C6 C1 121.21(14) . . ?
C5 C6 H6 119.4 . . ?
C1 C6 H6 119.4 . . ?
O1 C7 C8 120.74(12) . . ?
O1 C7 C1 123.23(12) . . ?
C8 C7 C1 116.03(12) . . ?
C9 C8 O3 119.30(12) . . ?
C9 C8 C7 120.71(13) . . ?
O3 C8 C7 119.99(12) . . ?
C8 C9 O2 122.15(12) . . ?
C8 C9 C10 124.32(13) . . ?
O2 C9 C10 113.52(12) . . ?
C15 C10 C11 115.71(16) . . ?
C15 C10 C9 121.94(16) . . ?
C11 C10 C9 122.33(16) . . ?
F2 C11 C12 119.29(19) . . ?
F2 C11 C10 117.68(15) . . ?
C12 C11 C10 123.0(2) . . ?
C13 C12 C11 118.7(2) . . ?
C13 C12 H12 120.7 . . ?
C11 C12 H12 120.7 . . ?
C12 C13 C14 121.17(18) . . ?
C12 C13 H13 119.4 . . ?
C14 C13 H13 119.4 . . ?
C13 C14 C15 118.5(2) . . ?
C13 C14 H14 120.7 . . ?
C15 C14 H14 120.7 . . ?
F1 C15 C10 117.62(15) . . ?
F1 C15 C14 119.5(2) . . ?
C10 C15 C14 122.9(2) . . ?

loop_
_geom_bond_atom_site_label_1
_geom_bond_atom_site_label_2
_geom_bond_distance
_geom_bond_site_symmetry_2
_geom_bond_publ_flag
F1 C15 1.350(3) . ?
F2 C11 1.335(2) . ?
O1 C7 1.2165(17) . ?
O2 C2 1.3663(17) . ?
O2 C9 1.3736(18) . ?
O3 C8 1.3507(17) . ?
O3 H3 0.77(3) . ?
C1 C2 1.367(2) . ?
C1 C6 1.4097(19) . ?
C1 C7 1.4607(19) . ?
C2 C3 1.399(2) . ?
C3 C4 1.378(2) . ?
C3 H3A 0.9300 . ?
C4 C5 1.374(2) . ?
C4 H4 0.9300 . ?
C5 C6 1.374(2) . ?
C5 H5 0.9300 . ?
C6 H6 0.9300 . ?
C7 C8 1.4540(18) . ?
C8 C9 1.326(2) . ?
C9 C10 1.4760(19) . ?
C10 C15 1.373(3) . ?
C10 C11 1.389(3) . ?
C11 C12 1.378(3) . ?
C12 C13 1.361(4) . ?
C12 H12 0.9300 . ?
C13 C14 1.370(4) . ?
C13 H13 0.9300 . ?
C14 C15 1.388(3) . ?
C14 H14 0.9300 . ?

loop_
_geom_torsion_atom_site_label_1
_geom_torsion_atom_site_label_2
_geom_torsion_atom_site_label_3
_geom_torsion_atom_site_label_4
_geom_torsion
_geom_torsion_site_symmetry_1
_geom_torsion_site_symmetry_2
_geom_torsion_site_symmetry_3
_geom_torsion_site_symmetry_4
_geom_torsion_publ_flag
C9 O2 C2 C1 0.6(2) . . . . ?
C9 O2 C2 C3 -179.37(13) . . . . ?
C6 C1 C2 O2 -179.73(13) . . . . ?
C7 C1 C2 O2 0.5(2) . . . . ?
C6 C1 C2 C3 0.3(2) . . . . ?
C7 C1 C2 C3 -179.50(13) . . . . ?
O2 C2 C3 C4 179.06(14) . . . . ?
C1 C2 C3 C4 -0.9(2) . . . . ?
C2 C3 C4 C5 0.9(2) . . . . ?
C3 C4 C5 C6 -0.3(2) . . . . ?
C4 C5 C6 C1 -0.4(2) . . . . ?
C2 C1 C6 C5 0.4(2) . . . . ?
C7 C1 C6 C5 -179.85(13) . . . . ?
C2 C1 C7 O1 179.21(14) . . . . ?
C6 C1 C7 O1 -0.5(2) . . . . ?
C2 C1 C7 C8 -1.27(19) . . . . ?
C6 C1 C7 C8 178.99(13) . . . . ?
O1 C7 C8 C9 -179.49(15) . . . . ?
C1 C7 C8 C9 1.0(2) . . . . ?
O1 C7 C8 O3 -0.2(2) . . . . ?
C1 C7 C8 O3 -179.76(13) . . . . ?
O3 C8 C9 O2 -179.16(13) . . . . ?
C7 C8 C9 O2 0.1(2) . . . . ?
O3 C8 C9 C10 0.0(2) . . . . ?
C7 C8 C9 C10 179.25(14) . . . . ?
C2 O2 C9 C8 -1.0(2) . . . . ?
C2 O2 C9 C10 179.83(13) . . . . ?
C8 C9 C10 C15 -115.6(2) . . . . ?
O2 C9 C10 C15 63.6(2) . . . . ?
C8 C9 C10 C11 62.8(2) . . . . ?
O2 C9 C10 C11 -118.02(17) . . . . ?
C15 C10 C11 F2 -178.76(17) . . . . ?
C9 C10 C11 F2 2.8(2) . . . . ?
C15 C10 C11 C12 0.7(3) . . . . ?
C9 C10 C11 C12 -177.71(16) . . . . ?
F2 C11 C12 C13 -179.92(18) . . . . ?
C10 C11 C12 C13 0.6(3) . . . . ?
C11 C12 C13 C14 -1.6(3) . . . . ?
C12 C13 C14 C15 1.2(4) . . . . ?
C11 C10 C15 F1 179.81(18) . . . . ?
C9 C10 C15 F1 -1.7(3) . . . . ?
C11 C10 C15 C14 -1.1(3) . . . . ?
C9 C10 C15 C14 177.31(18) . . . . ?
C13 C14 C15 F1 179.3(2) . . . . ?
C13 C14 C15 C10 0.2(3) . . . . ?
